data_2231635
loop_
_publ_author_name
'Norlidah, M. N.'
'Azhar, M. Y.'
'Bin Shawkataly, Omar'
'Rosli, Mohd Mustaqim'
'Fun, Hoong-Kun'

_publ_section_title
;
 <i>cis</i>-[1,2-Bis(diphenylarsanyl)ethane-\k^2^<i>As</i>,<i>As</i>']tetracarbonylchromium(0)
;
_journal_coeditor_code NG5210
_journal_issue 9
_journal_name_full 'Acta Crystallographica Section E'
_journal_page_first m1267
_journal_page_last m1268
_journal_paper_doi 10.1107/S1600536811032314
_journal_volume 67
_journal_year 2011
_chemical_formula_iupac '[Cr (C26 H24 As2) (C O)4]'
_chemical_formula_moiety 'C30 H24 As2 Cr O4'
_chemical_formula_sum 'C30 H24 As2 Cr O4'
_chemical_formula_weight 650.33
_chemical_name_systematic
;
<i>cis</i>-[1,2-Bis(diphenylarsanyl)ethane-
\k^2^<i>As</i>,<i>As</i>']tetracarbonylchromium(0)
;
_space_group_IT_number 61
_symmetry_cell_setting orthorhombic
_symmetry_space_group_name_Hall '-P 2ac 2ab'
_symmetry_space_group_name_H-M 'P b c a'
_atom_sites_solution_hydrogens geom
_atom_sites_solution_primary direct
_atom_sites_solution_secondary difmap
_audit_creation_method SHELXL-97
_cell_angle_alpha 90.00
_cell_angle_beta 90.00
_cell_angle_gamma 90.00
_cell_formula_units_Z 8
_cell_length_a 17.0231(4)
_cell_length_b 12.6200(3)
_cell_length_c 25.5527(6)
_cell_measurement_reflns_used 9793
_cell_measurement_temperature 100
_cell_measurement_theta_max 31.59
_cell_measurement_theta_min 2.39
_cell_volume 5489.5(2)
_computing_cell_refinement 'SAINT (Bruker, 2009)'
_computing_data_collection 'APEX2 (Bruker, 2009)'
_computing_data_reduction 'SAINT (Bruker, 2009)'
_computing_molecular_graphics 'SHELXTL (Sheldrick, 2008)'
_computing_publication_material
;
SHELXTL (Sheldrick, 2008) and PLATON (Spek, 2009)
;
_computing_structure_refinement 'SHELXTL (Sheldrick, 2008)'
_computing_structure_solution 'SHELXTL (Sheldrick, 2008)'
_diffrn_ambient_temperature 100
_diffrn_measured_fraction_theta_full 0.993
_diffrn_measured_fraction_theta_max 0.993
_diffrn_measurement_device_type
;
Bruker SMART APEXII CCD area-detector
;
_diffrn_measurement_method '\f and \w'
_diffrn_radiation_monochromator graphite
_diffrn_radiation_source 'fine-focus sealed tube'
_diffrn_radiation_type MoK\a
_diffrn_radiation_wavelength 0.71073
_diffrn_reflns_av_R_equivalents 0.0542
_diffrn_reflns_av_sigmaI/netI 0.0314
_diffrn_reflns_limit_h_max 25
_diffrn_reflns_limit_h_min -25
_diffrn_reflns_limit_k_max 18
_diffrn_reflns_limit_k_min -18
_diffrn_reflns_limit_l_max 36
_diffrn_reflns_limit_l_min -37
_diffrn_reflns_number 87112
_diffrn_reflns_theta_full 31.86
_diffrn_reflns_theta_max 31.86
_diffrn_reflns_theta_min 1.99
_diffrn_standards_number 0
_exptl_absorpt_coefficient_mu 2.843
_exptl_absorpt_correction_T_max 0.8709
_exptl_absorpt_correction_T_min 0.3131
_exptl_absorpt_correction_type multi-scan
_exptl_absorpt_process_details '(<i>SADABS</i>; Bruker, 2009)'
_exptl_crystal_colour yellow
_exptl_crystal_density_diffrn 1.574
_exptl_crystal_density_method 'not measured'
_exptl_crystal_description plate
_exptl_crystal_F_000 2608
_exptl_crystal_size_max 0.53
_exptl_crystal_size_mid 0.25
_exptl_crystal_size_min 0.05
_refine_diff_density_max 0.779
_refine_diff_density_min -0.501
_refine_ls_extinction_method none
_refine_ls_goodness_of_fit_ref 1.018
_refine_ls_hydrogen_treatment constr
_refine_ls_matrix_type full
_refine_ls_number_parameters 334
_refine_ls_number_reflns 9352
_refine_ls_number_restraints 0
_refine_ls_restrained_S_all 1.018
_refine_ls_R_factor_all 0.0443
_refine_ls_R_factor_gt 0.0279
_refine_ls_shift/su_max 0.001
_refine_ls_shift/su_mean 0.000
_refine_ls_structure_factor_coef Fsqd
_refine_ls_weighting_details 'calc w=1/[\s^2^(Fo^2^)+(0.0273P)^2^+3.1824P] where P=(Fo^2^+2Fc^2^)/3'
_refine_ls_weighting_scheme calc
_refine_ls_wR_factor_gt 0.0581
_refine_ls_wR_factor_ref 0.0645
_reflns_number_gt 7454
_reflns_number_total 9352
_reflns_threshold_expression I>2\s(I)
_cod_data_source_file ng5210.cif
_cod_data_source_block I
_cod_database_code 2231635
_cod_database_fobs_code 2231635

loop_
_symmetry_equiv_pos_as_xyz
'x, y, z'
'-x+1/2, -y, z+1/2'
'-x, y+1/2, -z+1/2'
'x+1/2, -y+1/2, -z'
'-x, -y, -z'
'x-1/2, y, -z-1/2'
'x, -y-1/2, z-1/2'
'-x-1/2, y-1/2, z'

loop_
_atom_site_type_symbol
_atom_site_label
_atom_site_fract_x
_atom_site_fract_y
_atom_site_fract_z
_atom_site_U_iso_or_equiv
_atom_site_adp_type
_atom_site_calc_flag
_atom_site_refinement_flags
_atom_site_occupancy
_atom_site_symmetry_multiplicity
As As1 0.057670(9) 0.238802(12) 0.109865(6) 0.01225(4) Uani d . 1 1
As As2 0.018356(9) 0.355446(12) 0.219264(6) 0.01278(4) Uani d . 1 1
Cr Cr1 -0.014160(15) 0.402272(19) 0.128720(10) 0.01236(5) Uani d . 1 1
O O1 -0.06677(8) 0.43384(10) 0.01759(5) 0.0246(3) Uani d . 1 1
O O2 -0.09528(8) 0.60856(9) 0.15170(5) 0.0232(3) Uani d . 1 1
O O3 -0.16549(7) 0.27784(10) 0.14160(5) 0.0224(3) Uani d . 1 1
O O4 0.14071(8) 0.51681(11) 0.11081(6) 0.0272(3) Uani d . 1 1
C C1 -0.04384(10) 0.42144(12) 0.05967(7) 0.0165(3) Uani d . 1 1
C C2 -0.06388(10) 0.52821(13) 0.14459(7) 0.0169(3) Uani d . 1 1
C C3 -0.10761(10) 0.32364(13) 0.13788(6) 0.0161(3) Uani d . 1 1
C C4 0.08227(10) 0.47383(13) 0.11800(7) 0.0175(3) Uani d . 1 1
C C5 0.11061(9) 0.19004(12) 0.17374(6) 0.0153(3) Uani d . 1 1
H H5A 0.1228 0.1152 0.1708 0.018 Uiso calc R 1 1
H H5B 0.1595 0.2284 0.1783 0.018 Uiso calc R 1 1
C C6 0.05746(10) 0.20852(12) 0.22068(6) 0.0163(3) Uani d . 1 1
H H6A 0.0865 0.1962 0.2528 0.020 Uiso calc R 1 1
H H6B 0.0136 0.1595 0.2196 0.020 Uiso calc R 1 1
C C7 0.14297(9) 0.24008(12) 0.05972(7) 0.0149(3) Uani d . 1 1
C C8 0.20274(10) 0.16476(14) 0.06237(7) 0.0206(3) Uani d . 1 1
H H8A 0.2028 0.1146 0.0890 0.025 Uiso calc R 1 1
C C9 0.26242(11) 0.16466(16) 0.02509(8) 0.0259(4) Uani d . 1 1
H H9A 0.3026 0.1149 0.0270 0.031 Uiso calc R 1 1
C C10 0.26182(11) 0.23863(16) -0.01474(8) 0.0275(4) Uani d . 1 1
H H10A 0.3015 0.2381 -0.0397 0.033 Uiso calc R 1 1
C C11 0.20263(13) 0.31346(16) -0.01777(8) 0.0293(4) Uani d . 1 1
H H11A 0.2025 0.3629 -0.0448 0.035 Uiso calc R 1 1
C C12 0.14324(11) 0.31449(14) 0.01975(7) 0.0231(4) Uani d . 1 1
H H12A 0.1037 0.3652 0.0180 0.028 Uiso calc R 1 1
C C13 -0.00267(9) 0.11792(13) 0.08554(7) 0.0152(3) Uani d . 1 1
C C14 0.00004(11) 0.01848(14) 0.10873(7) 0.0221(4) Uani d . 1 1
H H14A 0.0320 0.0068 0.1377 0.027 Uiso calc R 1 1
C C15 -0.04515(12) -0.06359(14) 0.08852(8) 0.0259(4) Uani d . 1 1
H H15A -0.0436 -0.1300 0.1042 0.031 Uiso calc R 1 1
C C16 -0.09245(11) -0.04732(14) 0.04528(8) 0.0238(4) Uani d . 1 1
H H16A -0.1223 -0.1027 0.0319 0.029 Uiso calc R 1 1
C C17 -0.09518(11) 0.05155(14) 0.02200(8) 0.0234(4) Uani d . 1 1
H H17A -0.1270 0.0627 -0.0071 0.028 Uiso calc R 1 1
C C18 -0.05043(11) 0.13430(13) 0.04200(7) 0.0212(3) Uani d . 1 1
H H18A -0.0524 0.2007 0.0263 0.025 Uiso calc R 1 1
C C19 -0.06385(9) 0.35132(12) 0.27216(6) 0.0142(3) Uani d . 1 1
C C20 -0.05732(10) 0.28751(13) 0.31664(7) 0.0184(3) Uani d . 1 1
H H20A -0.0130 0.2454 0.3212 0.022 Uiso calc R 1 1
C C21 -0.11640(11) 0.28637(14) 0.35403(7) 0.0224(4) Uani d . 1 1
H H21A -0.1116 0.2436 0.3835 0.027 Uiso calc R 1 1
C C22 -0.18290(11) 0.34913(14) 0.34745(7) 0.0222(4) Uani d . 1 1
H H22A -0.2224 0.3487 0.3726 0.027 Uiso calc R 1 1
C C23 -0.19024(10) 0.41239(14) 0.30323(7) 0.0204(3) Uani d . 1 1
H H23A -0.2347 0.4543 0.2988 0.024 Uiso calc R 1 1
C C24 -0.13112(10) 0.41316(13) 0.26559(7) 0.0172(3) Uani d . 1 1
H H24A -0.1365 0.4551 0.2359 0.021 Uiso calc R 1 1
C C25 0.10030(9) 0.43394(13) 0.25556(7) 0.0160(3) Uani d . 1 1
C C26 0.14419(11) 0.39131(14) 0.29641(7) 0.0215(3) Uani d . 1 1
H H26A 0.1367 0.3212 0.3064 0.026 Uiso calc R 1 1
C C27 0.19926(11) 0.45346(15) 0.32230(8) 0.0260(4) Uani d . 1 1
H H27A 0.2281 0.4248 0.3498 0.031 Uiso calc R 1 1
C C28 0.21143(11) 0.55748(15) 0.30750(8) 0.0269(4) Uani d . 1 1
H H28A 0.2484 0.5986 0.3250 0.032 Uiso calc R 1 1
C C29 0.16864(11) 0.60052(14) 0.26664(8) 0.0237(4) Uani d . 1 1
H H29A 0.1771 0.6703 0.2564 0.028 Uiso calc R 1 1
C C30 0.11286(10) 0.53888(13) 0.24094(7) 0.0183(3) Uani d . 1 1
H H30B 0.0837 0.5681 0.2137 0.022 Uiso calc R 1 1

loop_
_atom_site_aniso_label
_atom_site_aniso_U_11
_atom_site_aniso_U_22
_atom_site_aniso_U_33
_atom_site_aniso_U_12
_atom_site_aniso_U_13
_atom_site_aniso_U_23
As1 0.01221(7) 0.01282(7) 0.01172(8) 0.00059(5) 0.00040(6) -0.00029(5)
As2 0.01295(8) 0.01347(7) 0.01191(8) 0.00115(5) -0.00018(6) -0.00042(5)
Cr1 0.01258(12) 0.01213(11) 0.01236(12) 0.00032(8) -0.00026(9) 0.00065(9)
O1 0.0237(7) 0.0300(7) 0.0200(7) -0.0057(5) -0.0055(5) 0.0078(5)
O2 0.0222(6) 0.0174(6) 0.0300(7) 0.0035(5) 0.0000(6) -0.0021(5)
O3 0.0193(6) 0.0236(6) 0.0244(7) -0.0038(5) -0.0008(5) 0.0022(5)
O4 0.0232(7) 0.0283(7) 0.0300(7) -0.0092(5) 0.0042(6) -0.0022(6)
C1 0.0151(7) 0.0155(7) 0.0187(8) -0.0023(5) 0.0004(6) 0.0015(6)
C2 0.0164(8) 0.0186(7) 0.0158(8) -0.0018(6) -0.0014(6) 0.0006(6)
C3 0.0191(8) 0.0159(7) 0.0133(8) 0.0028(6) -0.0016(6) 0.0013(6)
C4 0.0210(8) 0.0164(7) 0.0149(8) 0.0013(6) 0.0006(6) -0.0016(6)
C5 0.0159(7) 0.0152(7) 0.0148(8) 0.0021(5) -0.0004(6) 0.0002(6)
C6 0.0193(8) 0.0147(7) 0.0149(8) 0.0023(6) 0.0010(6) 0.0001(6)
C7 0.0126(7) 0.0171(7) 0.0151(8) -0.0022(5) 0.0017(6) -0.0032(6)
C8 0.0175(8) 0.0293(9) 0.0149(8) 0.0042(7) -0.0003(7) -0.0004(7)
C9 0.0156(8) 0.0412(11) 0.0208(9) 0.0045(7) 0.0015(7) -0.0057(8)
C10 0.0205(9) 0.0397(11) 0.0223(9) -0.0073(8) 0.0086(7) -0.0067(8)
C11 0.0371(11) 0.0269(9) 0.0240(10) -0.0047(8) 0.0111(9) 0.0038(8)
C12 0.0269(9) 0.0197(8) 0.0228(9) 0.0008(7) 0.0062(8) 0.0014(7)
C13 0.0137(7) 0.0163(7) 0.0154(8) -0.0002(5) 0.0024(6) -0.0032(6)
C14 0.0278(9) 0.0219(8) 0.0166(8) -0.0061(7) -0.0036(7) 0.0014(6)
C15 0.0353(11) 0.0192(8) 0.0232(9) -0.0078(7) -0.0026(8) 0.0016(7)
C16 0.0219(9) 0.0245(8) 0.0251(10) -0.0058(7) 0.0018(8) -0.0078(7)
C17 0.0217(9) 0.0248(8) 0.0237(9) 0.0022(7) -0.0091(7) -0.0052(7)
C18 0.0233(9) 0.0184(7) 0.0218(9) 0.0026(6) -0.0057(7) -0.0020(6)
C19 0.0149(7) 0.0143(7) 0.0134(7) -0.0015(5) 0.0011(6) -0.0019(5)
C20 0.0199(8) 0.0155(7) 0.0197(8) 0.0018(6) 0.0002(7) -0.0006(6)
C21 0.0287(9) 0.0195(8) 0.0189(9) -0.0015(7) 0.0039(7) 0.0030(6)
C22 0.0209(8) 0.0240(8) 0.0217(9) -0.0039(7) 0.0078(7) -0.0025(7)
C23 0.0160(8) 0.0212(8) 0.0240(9) -0.0001(6) 0.0016(7) -0.0011(7)
C24 0.0166(8) 0.0179(7) 0.0171(8) 0.0009(6) -0.0005(6) 0.0000(6)
C25 0.0133(7) 0.0194(7) 0.0152(8) 0.0012(6) 0.0004(6) -0.0028(6)
C26 0.0216(9) 0.0234(8) 0.0197(9) 0.0025(7) -0.0030(7) 0.0001(7)
C27 0.0202(9) 0.0329(10) 0.0247(10) 0.0072(7) -0.0096(8) -0.0061(8)
C28 0.0172(8) 0.0310(9) 0.0326(11) 0.0021(7) -0.0057(8) -0.0136(8)
C29 0.0200(8) 0.0198(8) 0.0314(10) 0.0018(6) -0.0023(7) -0.0075(7)
C30 0.0166(8) 0.0184(7) 0.0198(9) 0.0026(6) -0.0017(6) -0.0035(6)

loop_
_atom_type_symbol
_atom_type_description
_atom_type_scat_dispersion_real
_atom_type_scat_dispersion_imag
_atom_type_scat_source
C C 0.0033 0.0016 'International Tables Vol C Tables 4.2.6.8 and 6.1.1.4'
H H 0.0000 0.0000 'International Tables Vol C Tables 4.2.6.8 and 6.1.1.4'
O O 0.0106 0.0060 'International Tables Vol C Tables 4.2.6.8 and 6.1.1.4'
Cr Cr 0.3209 0.6236 'International Tables Vol C Tables 4.2.6.8 and 6.1.1.4'
As As 0.0499 2.0058 'International Tables Vol C Tables 4.2.6.8 and 6.1.1.4'

loop_
_geom_angle_atom_site_label_1
_geom_angle_atom_site_label_2
_geom_angle_atom_site_label_3
_geom_angle
C7 As1 C13 101.03(7)
C7 As1 C5 102.03(7)
C13 As1 C5 105.23(7)
C7 As1 Cr1 119.87(5)
C13 As1 Cr1 117.47(5)
C5 As1 Cr1 109.27(5)
C25 As2 C19 101.42(7)
C25 As2 C6 103.18(7)
C19 As2 C6 101.83(7)
C25 As2 Cr1 119.27(5)
C19 As2 Cr1 119.97(5)
C6 As2 Cr1 108.69(5)
C2 Cr1 C1 88.38(7)
C2 Cr1 C3 92.23(7)
C1 Cr1 C3 87.53(7)
C2 Cr1 C4 91.07(7)
C1 Cr1 C4 92.09(7)
C3 Cr1 C4 176.66(7)
C2 Cr1 As1 177.11(5)
C1 Cr1 As1 93.38(5)
C3 Cr1 As1 90.13(5)
C4 Cr1 As1 86.58(5)
C2 Cr1 As2 95.95(5)
C1 Cr1 As2 173.10(5)
C3 Cr1 As2 86.94(5)
C4 Cr1 As2 93.20(5)
As1 Cr1 As2 82.513(9)
O1 C1 Cr1 176.05(15)
O2 C2 Cr1 176.30(15)
O3 C3 Cr1 177.18(15)
O4 C4 Cr1 179.09(16)
C6 C5 As1 109.55(11)
C6 C5 H5A 109.8
As1 C5 H5A 109.8
C6 C5 H5B 109.8
As1 C5 H5B 109.8
H5A C5 H5B 108.2
C5 C6 As2 109.32(11)
C5 C6 H6A 109.8
As2 C6 H6A 109.8
C5 C6 H6B 109.8
As2 C6 H6B 109.8
H6A C6 H6B 108.3
C12 C7 C8 119.66(16)
C12 C7 As1 119.68(13)
C8 C7 As1 120.62(13)
C9 C8 C7 119.99(17)
C9 C8 H8A 120.0
C7 C8 H8A 120.0
C10 C9 C8 119.87(18)
C10 C9 H9A 120.1
C8 C9 H9A 120.1
C9 C10 C11 120.54(18)
C9 C10 H10A 119.7
C11 C10 H10A 119.7
C10 C11 C12 119.76(18)
C10 C11 H11A 120.1
C12 C11 H11A 120.1
C7 C12 C11 120.17(17)
C7 C12 H12A 119.9
C11 C12 H12A 119.9
C14 C13 C18 119.62(16)
C14 C13 As1 123.77(13)
C18 C13 As1 116.60(12)
C13 C14 C15 119.77(17)
C13 C14 H14A 120.1
C15 C14 H14A 120.1
C16 C15 C14 120.58(17)
C16 C15 H15A 119.7
C14 C15 H15A 119.7
C15 C16 C17 119.82(17)
C15 C16 H16A 120.1
C17 C16 H16A 120.1
C16 C17 C18 120.08(17)
C16 C17 H17A 120.0
C18 C17 H17A 120.0
C17 C18 C13 120.13(16)
C17 C18 H18A 119.9
C13 C18 H18A 119.9
C24 C19 C20 119.03(15)
C24 C19 As2 119.43(12)
C20 C19 As2 121.54(12)
C21 C20 C19 120.56(16)
C21 C20 H20A 119.7
C19 C20 H20A 119.7
C20 C21 C22 120.04(17)
C20 C21 H21A 120.0
C22 C21 H21A 120.0
C23 C22 C21 119.90(16)
C23 C22 H22A 120.0
C21 C22 H22A 120.0
C22 C23 C24 120.07(16)
C22 C23 H23A 120.0
C24 C23 H23A 120.0
C23 C24 C19 120.39(16)
C23 C24 H24A 119.8
C19 C24 H24A 119.8
C26 C25 C30 119.10(16)
C26 C25 As2 123.05(13)
C30 C25 As2 117.80(12)
C27 C26 C25 120.06(17)
C27 C26 H26A 120.0
C25 C26 H26A 120.0
C28 C27 C26 120.47(18)
C28 C27 H27A 119.8
C26 C27 H27A 119.8
C27 C28 C29 120.02(17)
C27 C28 H28A 120.0
C29 C28 H28A 120.0
C28 C29 C30 119.70(17)
C28 C29 H29A 120.1
C30 C29 H29A 120.1
C29 C30 C25 120.64(17)
C29 C30 H30B 119.7
C25 C30 H30B 119.7

loop_
_geom_bond_atom_site_label_1
_geom_bond_atom_site_label_2
_geom_bond_distance
_geom_bond_publ_flag
As1 C7 1.9367(16) ?
As1 C13 1.9413(16) ?
As1 C5 1.9634(16) ?
As1 Cr1 2.4461(3) y
As2 C25 1.9461(16) ?
As2 C19 1.9463(16) ?
As2 C6 1.9704(16) ?
As2 Cr1 2.4512(3) y
Cr1 C2 1.8457(17) y
Cr1 C1 1.8511(17) y
Cr1 C3 1.8894(17) y
Cr1 C4 1.8935(18) y
O1 C1 1.155(2) ?
O2 C2 1.161(2) ?
O3 C3 1.146(2) ?
O4 C4 1.148(2) ?
C5 C6 1.520(2) ?
C5 H5A 0.9700 ?
C5 H5B 0.9700 ?
C6 H6A 0.9700 ?
C6 H6B 0.9700 ?
C7 C12 1.387(2) ?
C7 C8 1.394(2) ?
C8 C9 1.393(3) ?
C8 H8A 0.9300 ?
C9 C10 1.381(3) ?
C9 H9A 0.9300 ?
C10 C11 1.383(3) ?
C10 H10A 0.9300 ?
C11 C12 1.393(3) ?
C11 H11A 0.9300 ?
C12 H12A 0.9300 ?
C13 C14 1.389(2) ?
C13 C18 1.393(2) ?
C14 C15 1.390(2) ?
C14 H14A 0.9300 ?
C15 C16 1.382(3) ?
C15 H15A 0.9300 ?
C16 C17 1.383(3) ?
C16 H16A 0.9300 ?
C17 C18 1.390(2) ?
C17 H17A 0.9300 ?
C18 H18A 0.9300 ?
C19 C24 1.396(2) ?
C19 C20 1.397(2) ?
C20 C21 1.387(2) ?
C20 H20A 0.9300 ?
C21 C22 1.392(3) ?
C21 H21A 0.9300 ?
C22 C23 1.389(3) ?
C22 H22A 0.9300 ?
C23 C24 1.392(2) ?
C23 H23A 0.9300 ?
C24 H24A 0.9300 ?
C25 C26 1.392(2) ?
C25 C30 1.392(2) ?
C26 C27 1.390(3) ?
C26 H26A 0.9300 ?
C27 C28 1.382(3) ?
C27 H27A 0.9300 ?
C28 C29 1.384(3) ?
C28 H28A 0.9300 ?
C29 C30 1.392(2) ?
C29 H29A 0.9300 ?
C30 H30B 0.9300 ?

loop_
_geom_hbond_atom_site_label_D
_geom_hbond_atom_site_label_H
_geom_hbond_atom_site_label_A
_geom_hbond_site_symmetry_A
_geom_hbond_distance_DH
_geom_hbond_distance_HA
_geom_hbond_distance_DA
_geom_hbond_angle_DHA
_geom_hbond_publ_flag
C9 H9A O1 4_555 0.93 2.57 3.345(2) 141 yes
C16 H16A Cg1 5_555 0.93 2.60 3.519(2) 169 yes

loop_
_geom_torsion_atom_site_label_1
_geom_torsion_atom_site_label_2
_geom_torsion_atom_site_label_3
_geom_torsion_atom_site_label_4
_geom_torsion
C7 As1 Cr1 C1 58.18(8)
C13 As1 Cr1 C1 -65.02(8)
C5 As1 Cr1 C1 175.28(7)
C7 As1 Cr1 C3 145.71(8)
C13 As1 Cr1 C3 22.52(8)
C5 As1 Cr1 C3 -97.19(7)
C7 As1 Cr1 C4 -33.72(8)
C13 As1 Cr1 C4 -156.91(8)
C5 As1 Cr1 C4 83.38(7)
C7 As1 Cr1 As2 -127.40(6)
C13 As1 Cr1 As2 109.41(6)
C5 As1 Cr1 As2 -10.30(5)
C25 As2 Cr1 C2 -72.21(7)
C19 As2 Cr1 C2 53.61(7)
C6 As2 Cr1 C2 170.04(7)
C25 As2 Cr1 C3 -164.14(7)
C19 As2 Cr1 C3 -38.31(7)
C6 As2 Cr1 C3 78.11(7)
C25 As2 Cr1 C4 19.20(7)
C19 As2 Cr1 C4 145.03(7)
C6 As2 Cr1 C4 -98.55(7)
C25 As2 Cr1 As1 105.32(5)
C19 As2 Cr1 As1 -128.85(5)
C7 As1 C5 C6 166.75(11)
C13 As1 C5 C6 -88.13(12)
Cr1 As1 C5 C6 38.86(11)
As1 C5 C6 As2 -49.63(13)
C25 As2 C6 C5 -87.01(12)
C19 As2 C6 C5 168.11(11)
Cr1 As2 C6 C5 40.54(12)
C13 As1 C7 C12 103.78(14)
C5 As1 C7 C12 -147.84(14)
Cr1 As1 C7 C12 -27.06(16)
C13 As1 C7 C8 -74.09(14)
C5 As1 C7 C8 34.29(15)
Cr1 As1 C7 C8 155.07(12)
C12 C7 C8 C9 0.2(3)
As1 C7 C8 C9 178.04(14)
C7 C8 C9 C10 -0.6(3)
C8 C9 C10 C11 0.4(3)
C9 C10 C11 C12 0.2(3)
C8 C7 C12 C11 0.5(3)
As1 C7 C12 C11 -177.42(15)
C10 C11 C12 C7 -0.7(3)
C7 As1 C13 C14 101.21(16)
C5 As1 C13 C14 -4.64(17)
Cr1 As1 C13 C14 -126.46(14)
C7 As1 C13 C18 -78.32(14)
C5 As1 C13 C18 175.83(13)
Cr1 As1 C13 C18 54.01(14)
C18 C13 C14 C15 -0.3(3)
As1 C13 C14 C15 -179.84(14)
C13 C14 C15 C16 0.4(3)
C14 C15 C16 C17 -0.3(3)
C15 C16 C17 C18 0.1(3)
C16 C17 C18 C13 0.0(3)
C14 C13 C18 C17 0.1(3)
As1 C13 C18 C17 179.67(14)
C25 As2 C19 C24 107.98(13)
C6 As2 C19 C24 -145.76(13)
Cr1 As2 C19 C24 -25.84(14)
C25 As2 C19 C20 -72.24(14)
C6 As2 C19 C20 34.03(15)
Cr1 As2 C19 C20 153.95(11)
C24 C19 C20 C21 -0.7(2)
As2 C19 C20 C21 179.55(13)
C19 C20 C21 C22 0.0(3)
C20 C21 C22 C23 0.4(3)
C21 C22 C23 C24 -0.1(3)
C22 C23 C24 C19 -0.6(3)
C20 C19 C24 C23 1.0(2)
As2 C19 C24 C23 -179.24(13)
C19 As2 C25 C26 72.05(15)
C6 As2 C25 C26 -33.15(16)
Cr1 As2 C25 C26 -153.72(13)
C19 As2 C25 C30 -105.36(14)
C6 As2 C25 C30 149.44(13)
Cr1 As2 C25 C30 28.87(15)
C30 C25 C26 C27 0.5(3)
As2 C25 C26 C27 -176.90(14)
C25 C26 C27 C28 -0.6(3)
C26 C27 C28 C29 0.0(3)
C27 C28 C29 C30 0.6(3)
C28 C29 C30 C25 -0.7(3)
C26 C25 C30 C29 0.2(3)
As2 C25 C30 C29 177.68(13)
